data_7045752
loop_
_publ_author_name
'Casanova, I.'
'Dur\'an, M L'
'Viqueira, J.'
'Sousa-Pedrares, A'
'Zani, F.'
'Real, J. A.'
'Garc\'ia-V\'azquez, J A'

_publ_section_title
;
 Metal complexes of a novel heterocyclic benzimidazole ligand formed by
 rearrangement-cyclization of the corresponding Schiff base.
 Electrosynthesis, structural characterization and antimicrobial activity.
;
_journal_issue 12
_journal_name_full 'Dalton transactions (Cambridge, England : 2003)'
_journal_page_first 4325
_journal_page_last 4340
_journal_paper_doi 10.1039/c8dt00532j
_journal_volume 47
_journal_year 2018
_chemical_formula_sum 'C44 H28 Co2 N4 O8'
_chemical_formula_weight 858.56
_space_group_crystal_system monoclinic
_space_group_IT_number 14
_space_group_name_Hall '-P 2yab'
_space_group_name_H-M_alt 'P 1 21/a 1'
_symmetry_space_group_name_Hall '-P 2yab'
_symmetry_space_group_name_H-M 'P 1 21/a 1'
_atom_sites_solution_hydrogens mixed
_audit_creation_method SHELXL-2014/7
_audit_update_record
;
2017-11-06 deposited with the CCDC.
2018-02-13 downloaded from the CCDC.
;
_cell_angle_alpha 90
_cell_angle_beta 100.739(1)
_cell_angle_gamma 90
_cell_formula_units_Z 2
_cell_length_a 8.0853(3)
_cell_length_b 15.3810(4)
_cell_length_c 14.5164(4)
_cell_measurement_reflns_used 918
_cell_measurement_temperature 293(2)
_cell_measurement_theta_max 22.48
_cell_measurement_theta_min 2.25
_cell_volume 1773.64(9)
_computing_cell_refinement 'BRUKER Smart'
_computing_data_collection 'BRUKER Smart'
_computing_data_reduction 'Bruker SAINT'
_computing_structure_refinement 'SHELXL-2014/7 (Sheldrick, 2014)'
_computing_structure_solution SHELXT-2014
_diffrn_ambient_temperature 293(2)
_diffrn_measured_fraction_theta_full 0.998
_diffrn_measured_fraction_theta_max 0.988
_diffrn_measurement_device_type 'Smart-CCD-1000 BRUKER'
_diffrn_measurement_method 'omega scans'
_diffrn_radiation_type MoK\a
_diffrn_radiation_wavelength 0.71073
_diffrn_reflns_av_R_equivalents 0.0654
_diffrn_reflns_av_unetI/netI 0.0844
_diffrn_reflns_Laue_measured_fraction_full 0.998
_diffrn_reflns_Laue_measured_fraction_max 0.988
_diffrn_reflns_limit_h_max 9
_diffrn_reflns_limit_h_min -10
_diffrn_reflns_limit_k_max 20
_diffrn_reflns_limit_k_min -18
_diffrn_reflns_limit_l_max 19
_diffrn_reflns_limit_l_min -19
_diffrn_reflns_number 11983
_diffrn_reflns_point_group_measured_fraction_full 0.998
_diffrn_reflns_point_group_measured_fraction_max 0.988
_diffrn_reflns_theta_full 25.242
_diffrn_reflns_theta_max 28.245
_diffrn_reflns_theta_min 1.947
_exptl_absorpt_coefficient_mu 1.002
_exptl_absorpt_correction_T_max 1.0000
_exptl_absorpt_correction_T_min 0.6326
_exptl_absorpt_correction_type multi-scan
_exptl_absorpt_process_details
;
 Sheldrick, G.M. SADABS: Program for absorption correction
 using area detector data. University of G\"ottingen, Germany, 1996.
;
_exptl_crystal_colour Brown
_exptl_crystal_density_diffrn 1.608
_exptl_crystal_description Block
_exptl_crystal_F_000 876
_exptl_crystal_size_max 0.150
_exptl_crystal_size_mid 0.120
_exptl_crystal_size_min 0.100
_refine_diff_density_max 0.767
_refine_diff_density_min -0.495
_refine_diff_density_rms 0.084
_refine_ls_extinction_method none
_refine_ls_goodness_of_fit_ref 0.969
_refine_ls_hydrogen_treatment mixed
_refine_ls_matrix_type full
_refine_ls_number_parameters 267
_refine_ls_number_reflns 4346
_refine_ls_number_restraints 0
_refine_ls_restrained_S_all 0.969
_refine_ls_R_factor_all 0.0946
_refine_ls_R_factor_gt 0.0504
_refine_ls_shift/su_max 0.000
_refine_ls_shift/su_mean 0.000
_refine_ls_structure_factor_coef Fsqd
_refine_ls_weighting_details 'w=1/[\s^2^(Fo^2^)+(0.0545P)^2^] where P=(Fo^2^+2Fc^2^)/3'
_refine_ls_weighting_scheme calc
_refine_ls_wR_factor_gt 0.1049
_refine_ls_wR_factor_ref 0.1221
_reflns_Friedel_coverage 0.000
_reflns_number_gt 2747
_reflns_number_total 4346
_reflns_threshold_expression 'I > 2\s(I)'
_cod_data_source_file c8dt00532j2.cif
_cod_data_source_block 2
_cod_depositor_comments 'Adding full bibliography for 7045747--7045753.cif.'
_cod_database_code 7045752
_shelx_shelxl_version_number 2014/7
_shelx_space_group_comment
;
The symmetry employed for this shelxl refinement is uniquely defined
by the following loop, which should always be used as a source of
symmetry information in preference to the above space-group names.
They are only intended as comments.
;
_shelx_estimated_absorpt_t_min 0.864
_shelx_estimated_absorpt_t_max 0.906

loop_
_space_group_symop_operation_xyz
'x, y, z'
'-x+1/2, y+1/2, -z'
'-x, -y, -z'
'x-1/2, -y-1/2, z'

loop_
_atom_site_label
_atom_site_type_symbol
_atom_site_fract_x
_atom_site_fract_y
_atom_site_fract_z
_atom_site_U_iso_or_equiv
_atom_site_adp_type
_atom_site_occupancy
_atom_site_site_symmetry_order
_atom_site_calc_flag
_atom_site_refinement_flags_posn
_atom_site_refinement_flags_adp
Co1 Co 0.65233(5) 0.03459(2) 0.07378(3) 0.02686(14) Uani 1 1 d . .
O1 O 0.5431(3) 0.04628(12) -0.06756(13) 0.0286(5) Uani 1 1 d . .
O2 O 0.7408(3) 0.04049(12) 0.22456(14) 0.0363(5) Uani 1 1 d . .
O3 O 0.9226(4) 0.30069(16) 0.47176(17) 0.0687(9) Uani 1 1 d . .
O4 O 0.8339(3) -0.04974(14) 0.06346(16) 0.0391(6) Uani 1 1 d . .
N1 N 0.7060(3) 0.16041(15) 0.07528(15) 0.0286(6) Uani 1 1 d . .
N2 N 0.7254(4) 0.30066(16) 0.02596(17) 0.0347(7) Uani 1 1 d . .
C1 C 0.5784(4) 0.10823(18) -0.12784(19) 0.0256(6) Uani 1 1 d . .
C2 C 0.5414(4) 0.0921(2) -0.2248(2) 0.0325(7) Uani 1 1 d . .
H2 H 0.4915 0.0396 -0.2463 0.039 Uiso 1 1 calc R U
C3 C 0.5773(5) 0.1524(2) -0.2893(2) 0.0400(8) Uani 1 1 d . .
H3 H 0.5496 0.1402 -0.3531 0.048 Uiso 1 1 calc R U
C4 C 0.6538(5) 0.2304(2) -0.2596(2) 0.0430(9) Uani 1 1 d . .
H4 H 0.6799 0.2702 -0.3029 0.052 Uiso 1 1 calc R U
C5 C 0.6909(4) 0.2483(2) -0.1650(2) 0.0358(8) Uani 1 1 d . .
H5 H 0.7437 0.3005 -0.1450 0.043 Uiso 1 1 calc R U
C6 C 0.6509(4) 0.18960(18) -0.09760(19) 0.0271(7) Uani 1 1 d . .
C7 C 0.6922(4) 0.21640(18) 0.0013(2) 0.0284(7) Uani 1 1 d . .
C8 C 0.7534(4) 0.21231(18) 0.1533(2) 0.0281(7) Uani 1 1 d . .
C9 C 0.7657(4) 0.29936(19) 0.1221(2) 0.0332(7) Uani 1 1 d . .
C10 C 0.8112(4) 0.3660(2) 0.1867(2) 0.0388(8) Uani 1 1 d . .
H10 H 0.8172 0.4232 0.1667 0.047 Uiso 1 1 calc R U
C11 C 0.8470(5) 0.3459(2) 0.2806(2) 0.0406(8) Uani 1 1 d . .
H11 H 0.8805 0.3900 0.3239 0.049 Uiso 1 1 calc R U
C12 C 0.8343(5) 0.2606(2) 0.3127(2) 0.0352(8) Uani 1 1 d . .
C13 C 0.7870(4) 0.19132(19) 0.2491(2) 0.0304(7) Uani 1 1 d . .
C14 C 0.7724(4) 0.10226(19) 0.2805(2) 0.0295(7) Uani 1 1 d . .
C15 C 0.7957(4) 0.0852(2) 0.3828(2) 0.0345(7) Uani 1 1 d . .
C16 C 0.7677(5) 0.0025(2) 0.4155(2) 0.0435(9) Uani 1 1 d . .
H16 H 0.7390 -0.0429 0.3731 0.052 Uiso 1 1 calc R U
C17 C 0.7821(5) -0.0127(3) 0.5104(2) 0.0517(10) Uani 1 1 d . .
H17 H 0.7611 -0.0679 0.5317 0.062 Uiso 1 1 calc R U
C18 C 0.8276(5) 0.0537(3) 0.5735(2) 0.0554(11) Uani 1 1 d . .
H18 H 0.8377 0.0430 0.6373 0.067 Uiso 1 1 calc R U
C19 C 0.8583(5) 0.1363(3) 0.5429(2) 0.0489(10) Uani 1 1 d . .
H19 H 0.8900 0.1806 0.5863 0.059 Uiso 1 1 calc R U
C20 C 0.8421(5) 0.1536(2) 0.4477(2) 0.0380(8) Uani 1 1 d . .
C21 C 0.8711(5) 0.2430(2) 0.4155(2) 0.0422(9) Uani 1 1 d . .
C22 C 0.9990(5) -0.0509(2) 0.1195(3) 0.0558(10) Uani 1 1 d . .
H22A H 1.0144 -0.0002 0.1588 0.084 Uiso 1 1 calc R U
H22B H 1.0810 -0.0510 0.0795 0.084 Uiso 1 1 calc R U
H22C H 1.0125 -0.1022 0.1579 0.084 Uiso 1 1 calc R U
H40 H 0.809(5) -0.101(3) 0.038(3) 0.066(13) Uiso 1 1 d . .

loop_
_atom_site_aniso_label
_atom_site_aniso_U_11
_atom_site_aniso_U_22
_atom_site_aniso_U_33
_atom_site_aniso_U_23
_atom_site_aniso_U_13
_atom_site_aniso_U_12
Co1 0.0396(3) 0.0189(2) 0.0200(2) 0.00030(16) 0.00001(16) -0.0013(2)
O1 0.0397(13) 0.0240(10) 0.0199(10) 0.0033(8) -0.0003(9) -0.0056(9)
O2 0.0572(15) 0.0250(11) 0.0238(11) -0.0013(9) 0.0001(10) -0.0041(11)
O3 0.122(3) 0.0459(15) 0.0290(14) -0.0133(12) -0.0100(15) -0.0074(17)
O4 0.0437(15) 0.0302(13) 0.0390(13) -0.0087(10) -0.0039(11) 0.0053(11)
N1 0.0405(16) 0.0246(12) 0.0187(12) 0.0001(10) 0.0005(11) -0.0019(11)
N2 0.0528(19) 0.0241(13) 0.0246(13) 0.0012(10) 0.0006(12) -0.0095(13)
C1 0.0312(18) 0.0237(14) 0.0214(14) 0.0044(11) 0.0034(12) 0.0045(13)
C2 0.043(2) 0.0301(15) 0.0221(15) 0.0003(12) 0.0010(13) -0.0002(15)
C3 0.054(2) 0.0445(19) 0.0212(16) 0.0055(14) 0.0059(15) -0.0018(18)
C4 0.058(3) 0.0405(19) 0.0321(18) 0.0139(15) 0.0133(17) -0.0041(18)
C5 0.045(2) 0.0295(16) 0.0324(17) 0.0039(13) 0.0069(15) -0.0057(16)
C6 0.0343(18) 0.0249(14) 0.0210(14) 0.0035(12) 0.0025(13) 0.0047(14)
C7 0.0373(19) 0.0205(14) 0.0257(15) 0.0020(12) 0.0018(13) -0.0007(13)
C8 0.0364(19) 0.0214(14) 0.0248(15) -0.0027(12) 0.0014(13) -0.0028(13)
C9 0.043(2) 0.0263(15) 0.0284(16) 0.0018(13) 0.0020(14) -0.0014(15)
C10 0.055(2) 0.0213(15) 0.0362(18) -0.0024(13) -0.0004(16) -0.0046(16)
C11 0.056(2) 0.0308(17) 0.0340(18) -0.0095(14) 0.0043(16) -0.0052(17)
C12 0.046(2) 0.0304(16) 0.0269(16) -0.0073(13) -0.0003(14) -0.0011(16)
C13 0.0377(19) 0.0268(15) 0.0248(16) -0.0028(12) 0.0010(14) -0.0020(14)
C14 0.0367(19) 0.0285(15) 0.0209(14) -0.0022(12) -0.0010(13) -0.0016(14)
C15 0.043(2) 0.0360(18) 0.0225(15) -0.0009(13) 0.0007(14) -0.0002(16)
C16 0.058(3) 0.0393(19) 0.0297(18) 0.0029(15) -0.0005(16) -0.0030(19)
C17 0.067(3) 0.055(2) 0.0311(19) 0.0124(17) 0.0052(18) -0.006(2)
C18 0.076(3) 0.065(3) 0.0258(18) 0.0084(17) 0.0116(19) 0.007(2)
C19 0.066(3) 0.058(2) 0.0215(16) -0.0105(16) 0.0034(16) 0.004(2)
C20 0.049(2) 0.0392(18) 0.0240(16) -0.0027(13) 0.0006(15) 0.0044(17)
C21 0.059(3) 0.0369(18) 0.0271(17) -0.0062(14) -0.0025(16) 0.0031(18)
C22 0.044(2) 0.054(2) 0.064(3) -0.006(2) -0.0061(19) 0.005(2)

loop_
_atom_type_symbol
_atom_type_description
_atom_type_scat_dispersion_real
_atom_type_scat_dispersion_imag
_atom_type_scat_source
C C 0.0033 0.0016 'International Tables Vol C Tables 4.2.6.8 and 6.1.1.4'
H H 0.0000 0.0000 'International Tables Vol C Tables 4.2.6.8 and 6.1.1.4'
N N 0.0061 0.0033 'International Tables Vol C Tables 4.2.6.8 and 6.1.1.4'
O O 0.0106 0.0060 'International Tables Vol C Tables 4.2.6.8 and 6.1.1.4'
Co Co 0.3494 0.9721 'International Tables Vol C Tables 4.2.6.8 and 6.1.1.4'

loop_
_geom_angle_atom_site_label_1
_geom_angle_atom_site_label_2
_geom_angle_atom_site_label_3
_geom_angle
_geom_angle_site_symmetry_1
_geom_angle_site_symmetry_3
N1 Co1 O4 118.38(10) . .
N1 Co1 O1 141.00(10) . 3_655
O4 Co1 O1 100.32(9) . 3_655
N1 Co1 O1 88.75(8) . .
O4 Co1 O1 99.54(9) . .
O1 Co1 O1 79.80(8) 3_655 .
N1 Co1 O2 85.29(8) . .
O4 Co1 O2 89.66(9) . .
O1 Co1 O2 100.39(8) 3_655 .
O1 Co1 O2 170.63(8) . .
N1 Co1 Co1 118.77(8) . 3_655
O4 Co1 Co1 102.98(7) . 3_655
O1 Co1 Co1 40.90(5) 3_655 3_655
O1 Co1 Co1 38.90(5) . 3_655
O2 Co1 Co1 140.48(6) . 3_655
C1 O1 Co1 131.75(18) . 3_655
C1 O1 Co1 126.34(18) . .
Co1 O1 Co1 100.20(8) 3_655 .
C14 O2 Co1 132.67(19) . .
C22 O4 Co1 126.2(2) . .
C7 N1 C8 104.5(2) . .
C7 N1 Co1 128.46(19) . .
C8 N1 Co1 126.88(18) . .
C7 N2 C9 104.6(2) . .
O1 C1 C2 119.3(3) . .
O1 C1 C6 123.0(2) . .
C2 C1 C6 117.7(3) . .
C3 C2 C1 121.7(3) . .
C4 C3 C2 120.6(3) . .
C5 C4 C3 119.1(3) . .
C4 C5 C6 121.8(3) . .
C5 C6 C1 119.0(3) . .
C5 C6 C7 117.2(3) . .
C1 C6 C7 123.7(2) . .
N2 C7 N1 114.4(3) . .
N2 C7 C6 121.5(2) . .
N1 C7 C6 124.2(2) . .
N1 C8 C13 130.8(3) . .
N1 C8 C9 107.9(2) . .
C13 C8 C9 121.3(3) . .
N2 C9 C10 131.1(3) . .
N2 C9 C8 108.7(3) . .
C10 C9 C8 120.2(3) . .
C11 C10 C9 118.9(3) . .
C10 C11 C12 121.7(3) . .
C11 C12 C13 121.0(3) . .
C11 C12 C21 119.2(3) . .
C13 C12 C21 119.8(3) . .
C8 C13 C12 116.9(3) . .
C8 C13 C14 121.0(3) . .
C12 C13 C14 122.1(3) . .
O2 C14 C13 122.1(3) . .
O2 C14 C15 119.3(3) . .
C13 C14 C15 118.5(3) . .
C16 C15 C20 119.5(3) . .
C16 C15 C14 120.3(3) . .
C20 C15 C14 120.2(3) . .
C17 C16 C15 120.4(3) . .
C18 C17 C16 120.0(3) . .
C17 C18 C19 120.7(3) . .
C18 C19 C20 120.3(3) . .
C19 C20 C15 119.0(3) . .
C19 C20 C21 119.9(3) . .
C15 C20 C21 121.1(3) . .
O3 C21 C20 121.0(3) . .
O3 C21 C12 121.1(3) . .
C20 C21 C12 118.0(3) . .

loop_
_geom_bond_atom_site_label_1
_geom_bond_atom_site_label_2
_geom_bond_distance
_geom_bond_site_symmetry_2
Co1 N1 1.982(2) .
Co1 O4 1.985(2) .
Co1 O1 2.000(2) 3_655
Co1 O1 2.0850(19) .
Co1 O2 2.174(2) .
Co1 Co1 3.1340(8) 3_655
O1 C1 1.359(3) .
O1 Co1 2.000(2) 3_655
O2 C14 1.245(3) .
O3 C21 1.225(4) .
O4 C22 1.428(4) .
N1 C7 1.364(3) .
N1 C8 1.381(3) .
N2 C7 1.358(4) .
N2 C9 1.372(4) .
C1 C2 1.406(4) .
C1 C6 1.417(4) .
C2 C3 1.386(4) .
C3 C4 1.382(5) .
C4 C5 1.378(4) .
C5 C6 1.413(4) .
C6 C7 1.472(4) .
C8 C13 1.404(4) .
C8 C9 1.423(4) .
C9 C10 1.392(4) .
C10 C11 1.374(4) .
C11 C12 1.403(4) .
C12 C13 1.415(4) .
C12 C21 1.490(4) .
C13 C14 1.456(4) .
C14 C15 1.484(4) .
C15 C16 1.391(4) .
C15 C20 1.415(4) .
C16 C17 1.381(5) .
C17 C18 1.376(5) .
C18 C19 1.383(5) .
C19 C20 1.389(4) .
C20 C21 1.486(5) .

loop_
_geom_hbond_atom_site_label_D
_geom_hbond_atom_site_label_H
_geom_hbond_atom_site_label_A
_geom_hbond_distance_DH
_geom_hbond_distance_HA
_geom_hbond_distance_DA
_geom_hbond_angle_DHA
_geom_hbond_site_symmetry_A
O4 H40 N2 0.88(4) 1.76(4) 2.641(3) 172(4) 2_645
